data_1548081
loop_
_publ_author_name
'Sebastian D. Pike'
'Edward R. White'
'Milo S. P. Shaffer'
'Charlotte K. Williams'

_publ_section_title
;
 Simple phosphinate ligands access zinc clusters identified in the
 synthesis of zinc oxide nanoparticles
;
_journal_name_full 'Nature Communications'
_journal_page_first 13008
_journal_paper_doi 10.1038/ncomms13008
_journal_volume 7
_journal_year 2016
_chemical_absolute_configuration .
_chemical_compound_source 'RCS1 312 Imperial College London'
_chemical_formula_moiety 'C98 H100 O25 P6 Zn4'
_chemical_formula_sum 'C98 H100 O25 P6 Zn4'
_chemical_formula_weight 2125.23
_chemical_melting_point .
_chemical_name_systematic Zn4O(DMeOPPA)6
_space_group_IT_number 14
_symmetry_cell_setting monoclinic
_symmetry_space_group_name_Hall '-P 2ybc'
_symmetry_space_group_name_H-M 'P 1 21/c 1'
_atom_sites_solution_hydrogens difmap
_atom_sites_solution_primary other
_audit_creation_date 2015-06-17
_audit_creation_method CRYSTALS_ver_14.61
_cell_angle_alpha 90
_cell_angle_beta 94.8530(14)
_cell_angle_gamma 90
_cell_formula_units_Z 4
_cell_length_a 26.8366(4)
_cell_length_b 19.6190(3)
_cell_length_c 18.5191(3)
_cell_measurement_reflns_used 11610
_cell_measurement_temperature 173
_cell_measurement_theta_max 28
_cell_measurement_theta_min 3
_cell_volume 9715.5(3)
_computing_cell_refinement 'CrysAlisPro, (Agilent, 2011)'
_computing_data_collection 'SuperNova, (Oxford Diffraction, 2010)'
_computing_data_reduction 'CrysAlisPro, (Agilent, 2011)'
_computing_molecular_graphics 'CAMERON (Watkin et al., 1996)'
_computing_publication_material 'CRYSTALS (Betteridge et al., 2003)'
_computing_structure_refinement 'CRYSTALS (Betteridge et al., 2003)'
_computing_structure_solution 'Superflip (Palatinus & Chapuis, 2007)'
_diffrn_ambient_temperature 173
_diffrn_measured_fraction_theta_full 0.993
_diffrn_measured_fraction_theta_max 0.993
_diffrn_measurement_device Area
_diffrn_measurement_device_type 'Oxford Diffraction SuperNova'
_diffrn_measurement_method \w
_diffrn_radiation_monochromator graphite
_diffrn_radiation_type 'Mo K\a'
_diffrn_radiation_wavelength 0.71073
_diffrn_reflns_av_R_equivalents 0.022
_diffrn_reflns_limit_h_max 31
_diffrn_reflns_limit_h_min -22
_diffrn_reflns_limit_k_max 15
_diffrn_reflns_limit_k_min -23
_diffrn_reflns_limit_l_max 21
_diffrn_reflns_limit_l_min -22
_diffrn_reflns_number 32119
_diffrn_reflns_theta_full 25.027
_diffrn_reflns_theta_max 25.027
_diffrn_reflns_theta_min 2.351
_diffrn_standards_interval_count .
_diffrn_standards_interval_time .
_diffrn_standards_number 0
_exptl_absorpt_coefficient_mu 1.149
_exptl_absorpt_correction_T_max 0.71
_exptl_absorpt_correction_T_min 0.66
_exptl_absorpt_correction_type multi-scan
_exptl_absorpt_process_details 'CrysAlisPro, (Agilent, 2011)'
_exptl_crystal_colour colourless
_exptl_crystal_density_diffrn 1.453
_exptl_crystal_density_method 'not measured'
_exptl_crystal_description block
_exptl_crystal_F_000 4392
_exptl_crystal_size_max 0.400
_exptl_crystal_size_mid 0.400
_exptl_crystal_size_min 0.300
_refine_diff_density_max 1.35
_refine_diff_density_min -0.74
_refine_ls_extinction_method None
_refine_ls_goodness_of_fit_ref 1.0132
_refine_ls_hydrogen_treatment constr
_refine_ls_matrix_type full
_refine_ls_number_parameters 1198
_refine_ls_number_reflns 16957
_refine_ls_number_restraints 0
_refine_ls_R_factor_all 0.0599
_refine_ls_R_factor_gt 0.0386
_refine_ls_shift/su_max 0.0014294
_refine_ls_shift/su_mean 0.0000555
_refine_ls_structure_factor_coef Fsqd
_refine_ls_weighting_details
;
 Method= Modified Sheldrick 
 w=1/[\s^2^(F^2^) + ( 0.03P)^2^ +17.73P] 
 ,where P=(max(Fo^2^,0) + 2Fc^2^)/3 
;
_refine_ls_weighting_scheme calc
_refine_ls_wR_factor_all 0.0981
_refine_ls_wR_factor_gt 0.0844
_refine_ls_wR_factor_ref 0.0980
_reflns_limit_h_max 31
_reflns_limit_h_min -31
_reflns_limit_k_max 23
_reflns_limit_k_min 0
_reflns_limit_l_max 22
_reflns_limit_l_min 0
_reflns_number_gt 12950
_reflns_number_total 17025
_reflns_threshold_expression I>2.0\s(I)
_oxford_diffrn_Wilson_B_factor 1.63
_oxford_diffrn_Wilson_scale 0.69
_oxford_refine_ls_r_factor_ref 0.0599
_oxford_refine_ls_scale 1.260(2)
_oxford_reflns_number_all 16959
_oxford_reflns_threshold_expression_ref I>-3.0\s(I)
_oxford_structure_analysis_title 'xcalibur in W:\Seb Pike\SC X-ra At 16:55 on '
_cod_data_source_file ncomms13008-s4.cif
_cod_data_source_block 2B
_cod_depositor_comments
;
The following automatic conversions were performed:

'_atom_sites_solution_primary' value 'Other' changed to 'other'
according to the built-in table from CIF Core dictionary named
'cif_core.dic' version 2.4.1 from 2010-06-29.

Automatic conversion script
Id: cif_fix_values 5376 2017-05-30 11:51:03Z andrius 
;
_cod_original_cell_volume 9715.49(16)
_cod_original_sg_symbol_H-M 'P 21/c '
_cod_database_code 1548081

loop_
_symmetry_equiv_pos_as_xyz
x,y,z
-x,-y,-z
x,-y+1/2,z+1/2
-x,y+1/2,-z+1/2

loop_
_atom_site_label
_atom_site_type_symbol
_atom_site_fract_x
_atom_site_fract_y
_atom_site_fract_z
_atom_site_U_iso_or_equiv
_atom_site_occupancy
_atom_site_adp_type
_atom_site_refinement_flags_posn
_atom_site_refinement_flags_adp
_atom_site_refinement_flags_occupancy
_atom_site_disorder_assembly
_atom_site_disorder_group
_atom_site_attached_hydrogens
C92 C 0.0186(3) 0.3880(4) 0.1215(3) 0.0979 1.0000 Uani . . . . . .
C93 C -0.0270(3) 0.4003(4) 0.0809(3) 0.0958 1.0000 Uani . . . . . .
C94 C -0.0450(2) 0.4653(3) 0.0689(3) 0.0742 1.0000 Uani . . . . . .
C95 C -0.0174(2) 0.5195(3) 0.1010(3) 0.0754 1.0000 Uani . . . . . .
C96 C 0.0263(2) 0.5066(4) 0.1406(3) 0.0741 1.0000 Uani . . . . . .
C97 C 0.0449(3) 0.4421(4) 0.1500(3) 0.0884 1.0000 Uani . . . . . .
C98 C -0.0369(3) 0.5901(3) 0.0886(4) 0.1119 1.0000 Uani . . . . . .
C85 C 0.5343(2) 0.6033(4) 1.0343(3) 0.0954 1.0000 Uani . . . . . .
C86 C 0.54202(18) 0.5923(3) 1.1146(3) 0.0688 1.0000 Uani . . . . . .
C87 C 0.5435(2) 0.6478(4) 1.1618(5) 0.0931 1.0000 Uani . . . . . .
C88 C 0.5547(3) 0.6370(5) 1.2362(5) 0.1164 1.0000 Uani . . . . . .
C89 C 0.5629(3) 0.5709(6) 1.2617(5) 0.1370 1.0000 Uani . . . . . .
C90 C 0.5589(3) 0.5179(4) 1.2156(4) 0.1028 1.0000 Uani . . . . . .
C91 C 0.5487(2) 0.5278(3) 1.1435(4) 0.0739 1.0000 Uani . . . . . .
C101 C 0.71905(12) 0.51204(17) 0.91954(17) 0.0235 1.0000 Uani . . . . . .
C100 C 0.69172(13) 0.57066(19) 0.90056(18) 0.0312 1.0000 Uani . . . . . .
C105 C 0.67144(14) 0.6101(2) 0.95178(19) 0.0348 1.0000 Uani . . . . . .
C102 C 0.67806(13) 0.59175(19) 1.02447(19) 0.0295 1.0000 Uani . . . . . .
C104 C 0.70380(15) 0.5329(2) 1.04428(19) 0.0354 1.0000 Uani . . . . . .
C103 C 0.72444(14) 0.49361(19) 0.99194(18) 0.0324 1.0000 Uani . . . . . .
C99 C 0.66875(16) 0.6220(2) 1.1475(2) 0.0480 1.0000 Uani . . . . . .
C8 C 0.79046(12) 0.40616(17) 0.89051(16) 0.0224 1.0000 Uani . . . . . .
C9 C 0.77580(13) 0.34584(17) 0.92173(17) 0.0247 1.0000 Uani . . . . . .
C10 C 0.81014(13) 0.30104(18) 0.95500(18) 0.0280 1.0000 Uani . . . . . .
C11 C 0.86049(13) 0.31524(18) 0.95515(19) 0.0291 1.0000 Uani . . . . . .
C12 C 0.87608(13) 0.3746(2) 0.9231(2) 0.0362 1.0000 Uani . . . . . .
C13 C 0.84153(13) 0.41972(18) 0.89149(19) 0.0308 1.0000 Uani . . . . . .
C14 C 0.88398(15) 0.2168(2) 1.0259(2) 0.0415 1.0000 Uani . . . . . .
C15 C 0.73021(13) 0.69915(17) 0.70327(17) 0.0252 1.0000 Uani . . . . . .
C16 C 0.75822(14) 0.75013(17) 0.74067(19) 0.0308 1.0000 Uani . . . . . .
C17 C 0.73897(14) 0.78687(19) 0.79605(19) 0.0329 1.0000 Uani . . . . . .
C18 C 0.69141(15) 0.77303(18) 0.81493(19) 0.0338 1.0000 Uani . . . . . .
C19 C 0.66280(15) 0.72265(19) 0.7787(2) 0.0368 1.0000 Uani . . . . . .
C20 C 0.68201(14) 0.68646(18) 0.72334(19) 0.0316 1.0000 Uani . . . . . .
C21 C 0.69410(19) 0.8632(2) 0.9017(2) 0.0562 1.0000 Uani . . . . . .
C22 C 0.78342(13) 0.69747(17) 0.57131(17) 0.0247 1.0000 Uani . . . . . .
C23 C 0.76027(14) 0.75526(18) 0.54118(19) 0.0315 1.0000 Uani . . . . . .
C24 C 0.78022(15) 0.79090(19) 0.48574(19) 0.0349 1.0000 Uani . . . . . .
C25 C 0.82335(14) 0.76808(19) 0.45875(19) 0.0336 1.0000 Uani . . . . . .
C26 C 0.84691(15) 0.7102(2) 0.4881(2) 0.0406 1.0000 Uani . . . . . .
C27 C 0.82720(14) 0.67572(19) 0.5437(2) 0.0360 1.0000 Uani . . . . . .
C28 C 0.82311(17) 0.8592(2) 0.3728(2) 0.0474 1.0000 Uani . . . . . .
C29 C 0.93691(12) 0.38424(17) 0.69975(18) 0.0253 1.0000 Uani . . . . . .
C30 C 0.98540(14) 0.3876(2) 0.6814(2) 0.0379 1.0000 Uani . . . . . .
C31 C 1.02113(14) 0.3403(2) 0.7075(2) 0.0428 1.0000 Uani . . . . . .
C32 C 1.00823(14) 0.2891(2) 0.7517(2) 0.0382 1.0000 Uani . . . . . .
C33 C 0.95922(15) 0.2846(2) 0.7703(3) 0.0528 1.0000 Uani . . . . . .
C34 C 0.92402(15) 0.3315(2) 0.7444(2) 0.0460 1.0000 Uani . . . . . .
C35 C 1.09082(16) 0.2421(2) 0.7637(3) 0.0616 1.0000 Uani . . . . . .
C36 C 0.91657(12) 0.50380(17) 0.60901(18) 0.0254 1.0000 Uani . . . . . .
C37 C 0.93595(14) 0.56324(19) 0.6407(2) 0.0341 1.0000 Uani . . . . . .
C38 C 0.95566(14) 0.6142(2) 0.6006(2) 0.0387 1.0000 Uani . . . . . .
C39 C 0.95539(14) 0.6064(2) 0.5265(2) 0.0382 1.0000 Uani . . . . . .
C40 C 0.93678(17) 0.5473(2) 0.4939(2) 0.0471 1.0000 Uani . . . . . .
C41 C 0.91742(16) 0.4968(2) 0.5343(2) 0.0396 1.0000 Uani . . . . . .
C42 C 0.9882(2) 0.7180(3) 0.5125(3) 0.0764 1.0000 Uani . . . . . .
C43 C 0.77390(13) 0.49083(18) 0.36358(17) 0.0276 1.0000 Uani . . . . . .
C44 C 0.81131(15) 0.5375(2) 0.3822(2) 0.0469 1.0000 Uani . . . . . .
C45 C 0.83444(16) 0.5728(3) 0.3306(2) 0.0516 1.0000 Uani . . . . . .
C46 C 0.82023(14) 0.5625(2) 0.2579(2) 0.0396 1.0000 Uani . . . . . .
C47 C 0.78378(16) 0.5160(2) 0.2379(2) 0.0409 1.0000 Uani . . . . . .
C48 C 0.76034(15) 0.48074(19) 0.29077(18) 0.0359 1.0000 Uani . . . . . .
C49 C 0.8293(2) 0.5949(3) 0.1357(2) 0.0763 1.0000 Uani . . . . . .
C50 C 0.69557(13) 0.39485(18) 0.39602(17) 0.0278 1.0000 Uani . . . . . .
C51 C 0.70724(15) 0.33182(19) 0.36841(19) 0.0344 1.0000 Uani . . . . . .
C52 C 0.67107(16) 0.2882(2) 0.3382(2) 0.0389 1.0000 Uani . . . . . .
C53 C 0.62188(16) 0.3072(2) 0.3365(2) 0.0496 1.0000 Uani . . . . . .
C54 C 0.60944(17) 0.3697(3) 0.3641(3) 0.0687 1.0000 Uani . . . . . .
C55 C 0.64616(15) 0.4133(2) 0.3938(2) 0.0506 1.0000 Uani . . . . . .
C56 C 0.5939(2) 0.2089(3) 0.2682(3) 0.0791 1.0000 Uani . . . . . .
C57 C 0.55377(13) 0.40816(18) 0.57950(18) 0.0272 1.0000 Uani . . . . . .
C58 C 0.56598(15) 0.3511(2) 0.5409(3) 0.0535 1.0000 Uani . . . . . .
C59 C 0.52998(16) 0.3115(2) 0.5043(3) 0.0536 1.0000 Uani . . . . . .
C60 C 0.48047(14) 0.3266(2) 0.5068(2) 0.0349 1.0000 Uani . . . . . .
C61 C 0.46725(15) 0.3817(3) 0.5452(3) 0.0642 1.0000 Uani . . . . . .
C62 C 0.50394(15) 0.4225(3) 0.5811(3) 0.0566 1.0000 Uani . . . . . .
C63 C 0.39508(16) 0.2957(3) 0.4720(3) 0.0730 1.0000 Uani . . . . . .
C64 C 0.57769(13) 0.5200(2) 0.6810(2) 0.0342 1.0000 Uani . . . . . .
C65 C 0.58513(17) 0.5182(2) 0.7549(2) 0.0492 1.0000 Uani . . . . . .
C66 C 0.5672(2) 0.5706(3) 0.7968(3) 0.0663 1.0000 Uani . . . . . .
C67 C 0.54210(18) 0.6244(3) 0.7618(4) 0.0695 1.0000 Uani . . . . . .
C68 C 0.5351(2) 0.6271(3) 0.6884(3) 0.0781 1.0000 Uani . . . . . .
C69 C 0.55232(18) 0.5757(2) 0.6495(3) 0.0619 1.0000 Uani . . . . . .
C71 C 0.69775(13) 0.20551(17) 0.60844(18) 0.0277 1.0000 Uani . . . . . .
C72 C 0.67606(15) 0.15330(19) 0.6457(2) 0.0366 1.0000 Uani . . . . . .
C73 C 0.64126(16) 0.1106(2) 0.6108(2) 0.0459 1.0000 Uani . . . . . .
C74 C 0.62723(15) 0.1195(2) 0.5372(2) 0.0447 1.0000 Uani . . . . . .
C75 C 0.64692(15) 0.1721(2) 0.5003(2) 0.0442 1.0000 Uani . . . . . .
C76 C 0.68204(15) 0.2148(2) 0.5357(2) 0.0373 1.0000 Uani . . . . . .
C77 C 0.5868(2) 0.0729(4) 0.4294(3) 0.0891 1.0000 Uani . . . . . .
C78 C 0.79238(13) 0.21015(18) 0.69676(19) 0.0288 1.0000 Uani . . . . . .
C79 C 0.80763(14) 0.2219(2) 0.7693(2) 0.0359 1.0000 Uani . . . . . .
C80 C 0.84606(15) 0.1843(2) 0.8043(2) 0.0434 1.0000 Uani . . . . . .
C81 C 0.87050(14) 0.1356(2) 0.7674(2) 0.0391 1.0000 Uani . . . . . .
C82 C 0.85679(14) 0.1237(2) 0.6948(2) 0.0380 1.0000 Uani . . . . . .
C83 C 0.81785(14) 0.16051(19) 0.6605(2) 0.0347 1.0000 Uani . . . . . .
C84 C 0.93509(18) 0.0521(3) 0.7724(3) 0.0669 1.0000 Uani . . . . . .
P1 P 0.74552(3) 0.46451(4) 0.84914(4) 0.0213 1.0000 Uani . . . . . .
P2 P 0.75546(3) 0.64594(4) 0.63697(5) 0.0229 1.0000 Uani . . . . . .
P3 P 0.88867(3) 0.44012(5) 0.66144(5) 0.0239 1.0000 Uani . . . . . .
P4 P 0.74388(3) 0.44987(5) 0.43507(4) 0.0251 1.0000 Uani . . . . . .
P5 P 0.60328(3) 0.45645(5) 0.62576(5) 0.0265 1.0000 Uani . . . . . .
P6 P 0.74418(4) 0.26116(4) 0.65106(5) 0.0264 1.0000 Uani . . . . . .
O1 O 0.74623(8) 0.45392(10) 0.64368(11) 0.0192 1.0000 Uani . . . . . .
O2 O 0.86263(8) 0.47403(12) 0.72128(12) 0.0261 1.0000 Uani . . . . . .
O3 O 0.85504(9) 0.39726(12) 0.61084(13) 0.0337 1.0000 Uani . . . . . .
O4 O 0.79735(8) 0.60190(11) 0.67186(12) 0.0260 1.0000 Uani . . . . . .
O5 O 0.71140(8) 0.60748(11) 0.60093(12) 0.0263 1.0000 Uani . . . . . .
O6 O 0.78279(9) 0.40787(13) 0.47898(12) 0.0328 1.0000 Uani . . . . . .
O7 O 0.72025(9) 0.50524(12) 0.47739(11) 0.0306 1.0000 Uani . . . . . .
O8 O 0.76483(10) 0.30010(11) 0.58978(13) 0.0331 1.0000 Uani . . . . . .
O9 O 0.72262(9) 0.30451(11) 0.70850(12) 0.0299 1.0000 Uani . . . . . .
O10 O 0.70393(8) 0.42481(12) 0.80769(11) 0.0246 1.0000 Uani . . . . . .
O11 O 0.77183(8) 0.51513(11) 0.80409(11) 0.0245 1.0000 Uani . . . . . .
O12 O 0.63205(9) 0.49177(13) 0.56978(13) 0.0336 1.0000 Uani . . . . . .
O13 O 0.63383(9) 0.40699(12) 0.67385(12) 0.0314 1.0000 Uani . . . . . .
O14 O 0.90819(11) 0.10202(17) 0.80708(17) 0.0579 1.0000 Uani . . . . . .
O15 O 1.04003(11) 0.24002(15) 0.78070(18) 0.0584 1.0000 Uani . . . . . .
O16 O 0.89790(9) 0.27460(14) 0.98507(15) 0.0433 1.0000 Uani . . . . . .
O17 O 0.65834(10) 0.63550(13) 1.07187(13) 0.0390 1.0000 Uani . . . . . .
O18 O 0.66886(12) 0.80529(14) 0.86869(14) 0.0502 1.0000 Uani . . . . . .
O19 O 0.52418(18) 0.6832(2) 0.7945(3) 0.1071 1.0000 Uani . . . . . .
O20 O 0.44756(10) 0.28375(15) 0.46898(15) 0.0479 1.0000 Uani . . . . . .
O21 O 0.58267(13) 0.2680(2) 0.3097(2) 0.0845 1.0000 Uani . . . . . .
O22 O 0.84512(11) 0.60092(17) 0.21086(16) 0.0590 1.0000 Uani . . . . . .
O23 O 0.59415(12) 0.07287(18) 0.50657(18) 0.0670 1.0000 Uani . . . . . .
O24 O 0.84576(11) 0.79803(14) 0.40327(15) 0.0476 1.0000 Uani . . . . . .
O25 O 0.97222(11) 0.65438(16) 0.48118(16) 0.0546 1.0000 Uani . . . . . .
Zn1 Zn 0.794193(13) 0.509478(18) 0.707503(18) 0.0185 1.0000 Uani . . . . . .
Zn2 Zn 0.702956(13) 0.512306(18) 0.576565(18) 0.0188 1.0000 Uani . . . . . .
Zn3 Zn 0.703925(14) 0.399864(19) 0.705701(19) 0.0199 1.0000 Uani . . . . . .
Zn4 Zn 0.784657(14) 0.393913(18) 0.582772(19) 0.0198 1.0000 Uani . . . . . .
C70 C 0.5216(3) 0.6747(5) 0.8618(4) 0.1326 1.0000 Uani . . . . . .
H921 H 0.0306 0.3432 0.1292 0.1186 1.0000 Uiso R . . . . .
H931 H -0.0463 0.3629 0.0621 0.1136 1.0000 Uiso R . . . . .
H941 H -0.0749 0.4746 0.0401 0.0914 1.0000 Uiso R . . . . .
H961 H 0.0450 0.5434 0.1620 0.0908 1.0000 Uiso R . . . . .
H971 H 0.0765 0.4351 0.1762 0.1086 1.0000 Uiso R . . . . .
H982 H -0.0095 0.6209 0.0827 0.1671 1.0000 Uiso R . . . . .
H981 H -0.0546 0.6043 0.1291 0.1671 1.0000 Uiso R . . . . .
H983 H -0.0600 0.5900 0.0446 0.1672 1.0000 Uiso R . . . . .
H852 H 0.5185 0.5640 1.0109 0.1373 1.0000 Uiso R . . . . .
H851 H 0.5663 0.6104 1.0141 0.1373 1.0000 Uiso R . . . . .
H853 H 0.5135 0.6433 1.0243 0.1375 1.0000 Uiso R . . . . .
H871 H 0.5370 0.6925 1.1442 0.1115 1.0000 Uiso R . . . . .
H881 H 0.5563 0.6738 1.2686 0.1376 1.0000 Uiso R . . . . .
H891 H 0.5725 0.5633 1.3108 0.1545 1.0000 Uiso R . . . . .
H901 H 0.5630 0.4729 1.2339 0.1223 1.0000 Uiso R . . . . .
H911 H 0.5461 0.4899 1.1123 0.0937 1.0000 Uiso R . . . . .
H1001 H 0.6873 0.5835 0.8513 0.0391 1.0000 Uiso R . . . . .
H1051 H 0.6533 0.6501 0.9380 0.0429 1.0000 Uiso R . . . . .
H1041 H 0.7070 0.5195 1.0931 0.0426 1.0000 Uiso R . . . . .
H1031 H 0.7420 0.4531 1.0057 0.0404 1.0000 Uiso R . . . . .
H992 H 0.6555 0.6582 1.1744 0.0751 1.0000 Uiso R . . . . .
H991 H 0.7044 0.6194 1.1592 0.0748 1.0000 Uiso R . . . . .
H993 H 0.6540 0.5790 1.1601 0.0750 1.0000 Uiso R . . . . .
H91 H 0.7411 0.3359 0.9204 0.0304 1.0000 Uiso R . . . . .
H101 H 0.7990 0.2617 0.9766 0.0350 1.0000 Uiso R . . . . .
H121 H 0.9106 0.3837 0.9232 0.0435 1.0000 Uiso R . . . . .
H131 H 0.8520 0.4602 0.8697 0.0387 1.0000 Uiso R . . . . .
H141 H 0.9136 0.1929 1.0448 0.0638 1.0000 Uiso R . . . . .
H143 H 0.8655 0.2317 1.0655 0.0639 1.0000 Uiso R . . . . .
H142 H 0.8637 0.1865 0.9943 0.0639 1.0000 Uiso R . . . . .
H161 H 0.7911 0.7597 0.7279 0.0386 1.0000 Uiso R . . . . .
H171 H 0.7578 0.8213 0.8200 0.0403 1.0000 Uiso R . . . . .
H191 H 0.6297 0.7126 0.7927 0.0436 1.0000 Uiso R . . . . .
H201 H 0.6627 0.6520 0.6992 0.0384 1.0000 Uiso R . . . . .
H213 H 0.6731 0.8837 0.9348 0.0851 1.0000 Uiso R . . . . .
H212 H 0.7253 0.8489 0.9266 0.0846 1.0000 Uiso R . . . . .
H211 H 0.7004 0.8952 0.8639 0.0848 1.0000 Uiso R . . . . .
H231 H 0.7305 0.7701 0.5594 0.0383 1.0000 Uiso R . . . . .
H241 H 0.7644 0.8309 0.4673 0.0425 1.0000 Uiso R . . . . .
H261 H 0.8769 0.6950 0.4700 0.0503 1.0000 Uiso R . . . . .
H271 H 0.8432 0.6362 0.5631 0.0434 1.0000 Uiso R . . . . .
H282 H 0.8418 0.8721 0.3328 0.0729 1.0000 Uiso R . . . . .
H281 H 0.8247 0.8947 0.4090 0.0730 1.0000 Uiso R . . . . .
H283 H 0.7890 0.8506 0.3554 0.0731 1.0000 Uiso R . . . . .
H301 H 0.9936 0.4233 0.6508 0.0467 1.0000 Uiso R . . . . .
H311 H 1.0541 0.3436 0.6952 0.0534 1.0000 Uiso R . . . . .
H331 H 0.9504 0.2487 0.8012 0.0633 1.0000 Uiso R . . . . .
H341 H 0.8904 0.3283 0.7570 0.0552 1.0000 Uiso R . . . . .
H351 H 1.1085 0.2040 0.7859 0.0941 1.0000 Uiso R . . . . .
H352 H 1.1064 0.2835 0.7820 0.0938 1.0000 Uiso R . . . . .
H353 H 1.0925 0.2395 0.7116 0.0938 1.0000 Uiso R . . . . .
H371 H 0.9363 0.5688 0.6906 0.0427 1.0000 Uiso R . . . . .
H381 H 0.9686 0.6531 0.6238 0.0484 1.0000 Uiso R . . . . .
H401 H 0.9368 0.5426 0.4429 0.0555 1.0000 Uiso R . . . . .
H411 H 0.9043 0.4566 0.5111 0.0479 1.0000 Uiso R . . . . .
H421 H 0.9964 0.7478 0.4742 0.1139 1.0000 Uiso R . . . . .
H423 H 1.0171 0.7110 0.5460 0.1139 1.0000 Uiso R . . . . .
H422 H 0.9615 0.7375 0.5370 0.1138 1.0000 Uiso R . . . . .
H441 H 0.8214 0.5454 0.4313 0.0569 1.0000 Uiso R . . . . .
H451 H 0.8604 0.6042 0.3443 0.0624 1.0000 Uiso R . . . . .
H471 H 0.7749 0.5077 0.1888 0.0496 1.0000 Uiso R . . . . .
H481 H 0.7349 0.4495 0.2770 0.0442 1.0000 Uiso R . . . . .
H493 H 0.8480 0.6270 0.1096 0.1150 1.0000 Uiso R . . . . .
H492 H 0.8357 0.5493 0.1200 0.1151 1.0000 Uiso R . . . . .
H491 H 0.7941 0.6052 0.1293 0.1150 1.0000 Uiso R . . . . .
H511 H 0.7411 0.3189 0.3705 0.0414 1.0000 Uiso R . . . . .
H521 H 0.6801 0.2462 0.3189 0.0481 1.0000 Uiso R . . . . .
H541 H 0.5758 0.3827 0.3622 0.0832 1.0000 Uiso R . . . . .
H551 H 0.6373 0.4556 0.4129 0.0608 1.0000 Uiso R . . . . .
H562 H 0.5631 0.1891 0.2487 0.1190 1.0000 Uiso R . . . . .
H561 H 0.6124 0.1758 0.2991 0.1191 1.0000 Uiso R . . . . .
H563 H 0.6131 0.2226 0.2287 0.1189 1.0000 Uiso R . . . . .
H581 H 0.5998 0.3389 0.5406 0.0645 1.0000 Uiso R . . . . .
H591 H 0.5393 0.2728 0.4775 0.0651 1.0000 Uiso R . . . . .
H611 H 0.4337 0.3924 0.5472 0.0762 1.0000 Uiso R . . . . .
H621 H 0.4947 0.4608 0.6075 0.0670 1.0000 Uiso R . . . . .
H631 H 0.3767 0.2635 0.4407 0.1100 1.0000 Uiso R . . . . .
H633 H 0.3871 0.2902 0.5208 0.1099 1.0000 Uiso R . . . . .
H632 H 0.3878 0.3420 0.4558 0.1099 1.0000 Uiso R . . . . .
H651 H 0.6017 0.4801 0.7776 0.0603 1.0000 Uiso R . . . . .
H661 H 0.5719 0.5683 0.8472 0.0800 1.0000 Uiso R . . . . .
H681 H 0.5183 0.6648 0.6659 0.0925 1.0000 Uiso R . . . . .
H691 H 0.5464 0.5772 0.5985 0.0767 1.0000 Uiso R . . . . .
H721 H 0.6853 0.1475 0.6954 0.0452 1.0000 Uiso R . . . . .
H731 H 0.6268 0.0747 0.6358 0.0563 1.0000 Uiso R . . . . .
H751 H 0.6367 0.1791 0.4510 0.0537 1.0000 Uiso R . . . . .
H761 H 0.6963 0.2504 0.5102 0.0462 1.0000 Uiso R . . . . .
H772 H 0.5652 0.0347 0.4140 0.1320 1.0000 Uiso R . . . . .
H771 H 0.6188 0.0687 0.4083 0.1320 1.0000 Uiso R . . . . .
H773 H 0.5706 0.1159 0.4131 0.1322 1.0000 Uiso R . . . . .
H791 H 0.7913 0.2559 0.7943 0.0455 1.0000 Uiso R . . . . .
H801 H 0.8564 0.1922 0.8533 0.0535 1.0000 Uiso R . . . . .
H821 H 0.8739 0.0910 0.6693 0.0466 1.0000 Uiso R . . . . .
H831 H 0.8078 0.1517 0.6115 0.0420 1.0000 Uiso R . . . . .
H841 H 0.9600 0.0334 0.8086 0.1000 1.0000 Uiso R . . . . .
H843 H 0.9519 0.0722 0.7318 0.1001 1.0000 Uiso R . . . . .
H842 H 0.9124 0.0159 0.7547 0.1003 1.0000 Uiso R . . . . .
H701 H 0.4933 0.7029 0.8708 0.2002 1.0000 Uiso R . . . . .
H702 H 0.5514 0.6903 0.8886 0.2000 1.0000 Uiso R . . . . .
H703 H 0.5156 0.6277 0.8734 0.2000 1.0000 Uiso R . . . . .

loop_
_atom_site_aniso_label
_atom_site_aniso_U_11
_atom_site_aniso_U_22
_atom_site_aniso_U_33
_atom_site_aniso_U_23
_atom_site_aniso_U_13
_atom_site_aniso_U_12
C92 0.113(6) 0.103(5) 0.073(4) -0.015(4) -0.016(4) 0.005(5)
C93 0.109(6) 0.097(5) 0.079(4) -0.033(4) -0.008(4) -0.022(4)
C94 0.072(4) 0.088(4) 0.064(3) -0.021(3) 0.014(3) -0.017(3)
C95 0.075(4) 0.095(5) 0.060(3) -0.006(3) 0.031(3) -0.007(4)
C96 0.071(4) 0.105(5) 0.049(3) -0.014(3) 0.020(3) -0.032(4)
C97 0.080(4) 0.136(6) 0.049(3) -0.006(4) 0.006(3) -0.005(5)
C98 0.125(6) 0.087(5) 0.132(6) -0.004(5) 0.060(5) -0.003(5)
C85 0.068(4) 0.116(5) 0.100(5) 0.022(4) -0.009(3) -0.011(4)
C86 0.041(3) 0.078(4) 0.089(4) 0.002(3) 0.009(3) -0.004(3)
C87 0.067(4) 0.083(5) 0.133(6) -0.010(5) 0.038(4) -0.002(3)
C88 0.109(6) 0.125(7) 0.124(7) -0.037(6) 0.067(6) -0.021(5)
C89 0.146(8) 0.185(10) 0.091(6) -0.003(7) 0.073(6) -0.036(8)
C90 0.100(5) 0.116(6) 0.097(5) 0.016(5) 0.038(5) -0.020(5)
C91 0.055(3) 0.065(4) 0.103(5) 0.011(3) 0.011(3) -0.003(3)
C101 0.0217(17) 0.0281(18) 0.0210(17) -0.0046(15) 0.0042(13) -0.0034(15)
C100 0.035(2) 0.036(2) 0.0229(18) 0.0013(16) 0.0028(15) 0.0092(17)
C105 0.035(2) 0.037(2) 0.033(2) -0.0019(17) 0.0011(17) 0.0124(18)
C102 0.0236(18) 0.035(2) 0.0310(19) -0.0118(17) 0.0079(15) -0.0057(16)
C104 0.048(2) 0.039(2) 0.0193(18) -0.0022(16) 0.0068(17) 0.0012(19)
C103 0.042(2) 0.032(2) 0.0231(18) -0.0062(16) 0.0051(16) 0.0073(18)
C99 0.048(3) 0.064(3) 0.033(2) -0.023(2) 0.0119(19) 0.001(2)
C8 0.0248(18) 0.0265(18) 0.0159(15) -0.0007(14) 0.0024(13) -0.0013(15)
C9 0.0240(18) 0.0251(18) 0.0252(17) 0.0036(15) 0.0029(14) -0.0034(15)
C10 0.033(2) 0.0266(19) 0.0244(17) 0.0068(15) 0.0039(15) -0.0042(16)
C11 0.0287(19) 0.0286(19) 0.0299(19) 0.0083(16) 0.0014(15) 0.0003(16)
C12 0.0199(18) 0.042(2) 0.046(2) 0.0175(19) 0.0017(16) -0.0029(17)
C13 0.0287(19) 0.0287(19) 0.035(2) 0.0124(16) 0.0018(16) -0.0038(16)
C14 0.038(2) 0.038(2) 0.048(2) 0.021(2) 0.0003(19) 0.0050(19)
C15 0.0318(19) 0.0213(17) 0.0220(17) 0.0023(14) 0.0000(14) 0.0003(15)
C16 0.031(2) 0.0267(19) 0.034(2) 0.0037(16) -0.0004(16) -0.0024(16)
C17 0.039(2) 0.030(2) 0.0286(19) -0.0054(16) -0.0039(16) -0.0092(18)
C18 0.049(2) 0.027(2) 0.0259(19) -0.0029(16) 0.0065(17) -0.0042(18)
C19 0.040(2) 0.033(2) 0.039(2) -0.0075(18) 0.0144(18) -0.0097(18)
C20 0.036(2) 0.0278(19) 0.0306(19) -0.0060(16) 0.0006(16) -0.0073(17)
C21 0.082(4) 0.041(3) 0.048(3) -0.021(2) 0.017(2) -0.019(2)
C22 0.0268(18) 0.0226(17) 0.0242(17) 0.0018(14) -0.0002(14) 0.0008(15)
C23 0.036(2) 0.0275(19) 0.032(2) 0.0049(16) 0.0085(16) 0.0093(17)
C24 0.043(2) 0.026(2) 0.037(2) 0.0076(17) 0.0068(18) 0.0093(18)
C25 0.036(2) 0.034(2) 0.031(2) 0.0085(17) 0.0034(17) 0.0015(18)
C26 0.032(2) 0.043(2) 0.048(2) 0.017(2) 0.0130(18) 0.0100(19)
C27 0.038(2) 0.031(2) 0.040(2) 0.0140(18) 0.0050(18) 0.0088(18)
C28 0.058(3) 0.041(2) 0.045(2) 0.020(2) 0.011(2) 0.006(2)
C29 0.0200(17) 0.0233(18) 0.0320(19) -0.0034(15) -0.0020(14) 0.0026(15)
C30 0.030(2) 0.035(2) 0.050(2) 0.0178(19) 0.0089(18) 0.0069(18)
C31 0.022(2) 0.049(3) 0.059(3) 0.017(2) 0.0103(18) 0.0064(18)
C32 0.028(2) 0.034(2) 0.052(2) 0.0090(19) -0.0002(18) 0.0070(17)
C33 0.033(2) 0.049(3) 0.078(3) 0.033(2) 0.009(2) -0.001(2)
C34 0.024(2) 0.047(3) 0.067(3) 0.020(2) 0.007(2) 0.0018(19)
C35 0.032(2) 0.057(3) 0.095(4) 0.023(3) 0.004(2) 0.017(2)
C36 0.0225(17) 0.0281(19) 0.0257(17) 0.0009(15) 0.0022(14) 0.0071(15)
C37 0.031(2) 0.040(2) 0.031(2) -0.0024(17) 0.0041(16) -0.0026(18)
C38 0.033(2) 0.034(2) 0.049(2) -0.0003(19) 0.0043(18) -0.0057(18)
C39 0.025(2) 0.044(2) 0.046(2) 0.015(2) 0.0066(17) 0.0075(18)
C40 0.059(3) 0.053(3) 0.030(2) 0.004(2) 0.009(2) 0.003(2)
C41 0.051(3) 0.038(2) 0.030(2) -0.0016(18) 0.0053(18) 0.001(2)
C42 0.064(4) 0.069(4) 0.099(4) 0.026(3) 0.020(3) -0.021(3)
C43 0.0281(18) 0.034(2) 0.0209(17) 0.0029(15) 0.0034(14) 0.0070(17)
C44 0.038(2) 0.074(3) 0.028(2) 0.002(2) -0.0040(17) -0.013(2)
C45 0.034(2) 0.076(3) 0.046(3) 0.009(2) 0.0034(19) -0.017(2)
C46 0.031(2) 0.050(3) 0.039(2) 0.014(2) 0.0111(18) 0.007(2)
C47 0.051(3) 0.048(2) 0.0243(19) 0.0047(18) 0.0059(18) 0.004(2)
C48 0.051(2) 0.034(2) 0.0224(18) 0.0001(16) 0.0024(17) -0.0030(19)
C49 0.068(4) 0.113(5) 0.051(3) 0.038(3) 0.019(3) -0.013(3)
C50 0.035(2) 0.0280(19) 0.0211(17) 0.0034(15) 0.0046(15) 0.0054(16)
C51 0.035(2) 0.035(2) 0.034(2) -0.0044(17) 0.0048(17) 0.0105(18)
C52 0.052(3) 0.031(2) 0.035(2) -0.0065(18) 0.0120(19) 0.0024(19)
C53 0.044(3) 0.055(3) 0.052(3) -0.023(2) 0.015(2) -0.016(2)
C54 0.033(2) 0.077(4) 0.097(4) -0.048(3) 0.008(3) 0.003(2)
C55 0.035(2) 0.046(3) 0.071(3) -0.029(2) 0.005(2) 0.006(2)
C56 0.073(4) 0.081(4) 0.087(4) -0.055(3) 0.026(3) -0.035(3)
C57 0.0248(18) 0.033(2) 0.0229(17) 0.0049(15) -0.0008(14) -0.0026(16)
C58 0.024(2) 0.050(3) 0.084(3) -0.019(3) -0.006(2) 0.003(2)
C59 0.036(2) 0.043(3) 0.080(3) -0.026(2) -0.004(2) 0.004(2)
C60 0.032(2) 0.038(2) 0.035(2) -0.0013(18) 0.0020(17) -0.0108(18)
C61 0.020(2) 0.093(4) 0.080(3) -0.049(3) 0.006(2) -0.008(2)
C62 0.024(2) 0.075(3) 0.071(3) -0.045(3) 0.004(2) -0.004(2)
C63 0.035(3) 0.097(4) 0.087(4) -0.041(3) 0.008(3) -0.029(3)
C64 0.0226(19) 0.042(2) 0.037(2) -0.0048(18) -0.0031(16) -0.0063(17)
C65 0.055(3) 0.050(3) 0.044(2) -0.006(2) 0.010(2) -0.001(2)
C66 0.074(4) 0.074(4) 0.053(3) -0.022(3) 0.016(3) -0.022(3)
C67 0.037(3) 0.056(3) 0.116(5) -0.041(3) 0.010(3) 0.001(2)
C68 0.064(4) 0.067(4) 0.096(4) -0.027(3) -0.031(3) 0.019(3)
C69 0.059(3) 0.052(3) 0.070(3) -0.012(3) -0.020(3) 0.017(3)
C71 0.0306(19) 0.0243(18) 0.0286(18) -0.0016(15) 0.0046(15) 0.0046(16)
C72 0.042(2) 0.034(2) 0.033(2) 0.0026(17) 0.0003(17) -0.0061(19)
C73 0.046(3) 0.041(2) 0.050(3) 0.002(2) 0.003(2) -0.016(2)
C74 0.034(2) 0.052(3) 0.048(2) -0.014(2) -0.0001(19) -0.005(2)
C75 0.038(2) 0.060(3) 0.033(2) -0.002(2) -0.0056(18) 0.003(2)
C76 0.041(2) 0.037(2) 0.034(2) 0.0058(18) 0.0071(18) 0.0037(19)
C77 0.054(3) 0.140(6) 0.072(4) -0.053(4) -0.003(3) -0.019(4)
C78 0.031(2) 0.0247(19) 0.0321(19) -0.0002(16) 0.0104(16) -0.0071(16)
C79 0.038(2) 0.036(2) 0.034(2) -0.0039(17) 0.0063(17) -0.0006(18)
C80 0.042(2) 0.052(3) 0.036(2) -0.002(2) 0.0021(19) -0.005(2)
C81 0.029(2) 0.040(2) 0.048(2) 0.006(2) 0.0036(18) 0.0002(18)
C82 0.035(2) 0.033(2) 0.047(2) -0.0020(19) 0.0086(18) 0.0049(18)
C83 0.039(2) 0.031(2) 0.033(2) -0.0031(17) 0.0011(17) 0.0010(18)
C84 0.046(3) 0.064(3) 0.089(4) 0.004(3) -0.006(3) 0.012(3)
P1 0.0238(5) 0.0241(4) 0.0157(4) -0.0005(4) 0.0007(3) 0.0016(4)
P2 0.0261(5) 0.0175(4) 0.0246(4) 0.0021(4) 0.0002(4) -0.0003(4)
P3 0.0191(4) 0.0259(5) 0.0260(5) -0.0022(4) -0.0015(4) 0.0017(4)
P4 0.0296(5) 0.0296(5) 0.0161(4) 0.0014(4) 0.0023(4) 0.0048(4)
P5 0.0186(4) 0.0350(5) 0.0251(5) 0.0058(4) -0.0025(4) -0.0039(4)
P6 0.0349(5) 0.0178(4) 0.0274(5) -0.0004(4) 0.0085(4) -0.0012(4)
O1 0.0210(11) 0.0185(11) 0.0177(10) -0.0008(9) -0.0007(9) -0.0004(10)
O2 0.0197(12) 0.0324(13) 0.0255(12) 0.0009(10) -0.0019(10) 0.0036(10)
O3 0.0219(13) 0.0358(14) 0.0424(15) -0.0136(12) -0.0039(11) 0.0043(11)
O4 0.0239(12) 0.0215(12) 0.0322(13) 0.0064(10) 0.0000(10) -0.0031(10)
O5 0.0269(13) 0.0200(12) 0.0313(13) -0.0032(10) -0.0019(10) 0.0014(10)
O6 0.0335(14) 0.0445(15) 0.0203(12) 0.0039(11) 0.0021(10) 0.0124(12)
O7 0.0441(15) 0.0312(14) 0.0168(11) 0.0015(10) 0.0038(11) 0.0059(12)
O8 0.0497(16) 0.0192(12) 0.0326(13) -0.0021(11) 0.0155(12) -0.0057(12)
O9 0.0441(15) 0.0200(12) 0.0272(12) 0.0015(10) 0.0117(11) 0.0014(11)
O10 0.0253(12) 0.0307(13) 0.0175(11) -0.0016(10) 0.0007(9) -0.0015(11)
O11 0.0314(13) 0.0233(12) 0.0189(11) 0.0001(10) 0.0038(10) 0.0006(11)
O12 0.0210(12) 0.0485(16) 0.0305(13) 0.0105(12) -0.0028(10) -0.0072(12)
O13 0.0225(13) 0.0378(14) 0.0328(13) 0.0094(11) -0.0036(10) -0.0031(11)
O14 0.0398(17) 0.067(2) 0.066(2) 0.0088(17) -0.0016(15) 0.0140(16)
O15 0.0346(16) 0.0504(18) 0.090(2) 0.0340(17) 0.0032(16) 0.0115(15)
O16 0.0291(14) 0.0421(16) 0.0584(18) 0.0272(14) 0.0025(13) 0.0042(13)
O17 0.0392(15) 0.0453(16) 0.0339(14) -0.0155(13) 0.0117(12) 0.0044(13)
O18 0.068(2) 0.0431(17) 0.0425(16) -0.0219(14) 0.0239(15) -0.0188(15)
O19 0.103(4) 0.102(3) 0.116(4) -0.042(3) 0.008(3) -0.009(3)
O20 0.0376(16) 0.0510(18) 0.0543(18) -0.0165(15) -0.0007(14) -0.0145(14)
O21 0.050(2) 0.095(3) 0.112(3) -0.069(2) 0.026(2) -0.026(2)
O22 0.0443(18) 0.085(2) 0.0490(18) 0.0295(17) 0.0146(15) -0.0070(17)
O23 0.052(2) 0.083(2) 0.064(2) -0.0213(19) -0.0068(16) -0.0239(19)
O24 0.0473(17) 0.0476(17) 0.0507(17) 0.0275(14) 0.0203(14) 0.0093(14)
O25 0.0498(19) 0.056(2) 0.0605(19) 0.0210(16) 0.0196(16) -0.0029(16)
Zn1 0.01985(19) 0.01836(19) 0.01716(18) 0.00079(15) 0.00049(14) 0.00028(16)
Zn2 0.01958(19) 0.01963(19) 0.01708(18) 0.00045(15) 0.00041(14) -0.00048(16)
Zn3 0.0214(2) 0.0210(2) 0.01717(18) 0.00077(15) 0.00023(15) -0.00100(16)
Zn4 0.0214(2) 0.01957(19) 0.01810(18) 0.00040(15) 0.00046(15) 0.00073(16)
C70 0.140(8) 0.176(9) 0.083(5) 0.032(6) 0.016(5) -0.033(6)

loop_
_atom_type_symbol
_atom_type_scat_dispersion_real
_atom_type_scat_dispersion_imag
_atom_type_scat_Cromer_Mann_a1
_atom_type_scat_Cromer_Mann_b1
_atom_type_scat_Cromer_Mann_a2
_atom_type_scat_Cromer_Mann_b2
_atom_type_scat_Cromer_Mann_a3
_atom_type_scat_Cromer_Mann_b3
_atom_type_scat_Cromer_Mann_a4
_atom_type_scat_Cromer_Mann_b4
_atom_type_scat_Cromer_Mann_c
_atom_type_scat_source
C 0.0033 0.0016 2.3100 20.8439 1.0200 10.2075 1.5886 0.5687 0.8650 51.6512 0.2156 'International Tables Vol C 4.2.6.8 and 6.1.1.4'
H 0.0000 0.0000 0.4930 10.5109 0.3229 26.1257 0.1402 3.1424 0.0408 57.7998 0.0030 'International Tables Vol C 4.2.6.8 and 6.1.1.4'
O 0.0106 0.0060 3.0485 13.2771 2.2868 5.7011 1.5463 0.3239 0.8670 32.9089 0.2508 'International Tables Vol C 4.2.6.8 and 6.1.1.4'
P 0.1023 0.0942 6.4345 1.9067 4.1791 27.1570 1.7800 0.5260 1.4908 68.1645 1.1149 'International Tables Vol C 4.2.6.8 and 6.1.1.4'
Zn 0.2839 1.4301 14.0743 3.2655 7.0318 0.2333 5.1652 10.3163 2.4100 58.7097 1.3041 'International Tables Vol C 4.2.6.8 and 6.1.1.4'

loop_
_geom_angle_atom_site_label_1
_geom_angle_site_symmetry_1
_geom_angle_atom_site_label_2
_geom_angle_site_symmetry_2
_geom_angle_atom_site_label_3
_geom_angle_site_symmetry_3
_geom_angle
_geom_angle_publ_flag
C93 . C92 . C97 . 118.4(7) yes
C93 . C92 . H921 . 120.8 no
C97 . C92 . H921 . 120.8 no
C92 . C93 . C94 . 121.6(6) yes
C92 . C93 . H931 . 119.3 no
C94 . C93 . H931 . 119.0 no
C93 . C94 . C95 . 118.1(6) yes
C93 . C94 . H941 . 122.8 no
C95 . C94 . H941 . 119.1 no
C94 . C95 . C96 . 119.4(6) yes
C94 . C95 . C98 . 118.3(6) yes
C96 . C95 . C98 . 122.3(7) yes
C95 . C96 . C97 . 122.2(6) yes
C95 . C96 . H961 . 119.2 no
C97 . C96 . H961 . 118.6 no
C96 . C97 . C92 . 120.2(7) yes
C96 . C97 . H971 . 119.9 no
C92 . C97 . H971 . 119.9 no
C95 . C98 . H982 . 109.8 no
C95 . C98 . H981 . 109.8 no
H982 . C98 . H981 . 109.7 no
C95 . C98 . H983 . 108.3 no
H982 . C98 . H983 . 110.1 no
H981 . C98 . H983 . 109.1 no
C86 . C85 . H852 . 110.4 no
C86 . C85 . H851 . 110.4 no
H852 . C85 . H851 . 108.0 no
C86 . C85 . H853 . 109.5 no
H852 . C85 . H853 . 109.6 no
H851 . C85 . H853 . 108.8 no
C85 . C86 . C87 . 120.2(6) yes
C85 . C86 . C91 . 121.3(6) yes
C87 . C86 . C91 . 118.4(6) yes
C86 . C87 . C88 . 119.4(7) yes
C86 . C87 . H871 . 120.8 no
C88 . C87 . H871 . 119.8 no
C87 . C88 . C89 . 119.3(8) yes
C87 . C88 . H881 . 120.6 no
C89 . C88 . H881 . 120.1 no
C88 . C89 . C90 . 120.2(9) yes
C88 . C89 . H891 . 120.1 no
C90 . C89 . H891 . 119.6 no
C89 . C90 . C91 . 121.0(8) yes
C89 . C90 . H901 . 119.5 no
C91 . C90 . H901 . 119.5 no
C86 . C91 . C90 . 121.5(7) yes
C86 . C91 . H911 . 119.0 no
C90 . C91 . H911 . 119.5 no
C100 . C101 . C103 . 118.0(3) yes
C100 . C101 . P1 . 118.5(2) yes
C103 . C101 . P1 . 123.5(3) yes
C101 . C100 . C105 . 121.5(3) yes
C101 . C100 . H1001 . 119.0 no
C105 . C100 . H1001 . 119.5 no
C100 . C105 . C102 . 119.8(3) yes
C100 . C105 . H1051 . 120.4 no
C102 . C105 . H1051 . 119.8 no
C105 . C102 . C104 . 119.7(3) yes
C105 . C102 . O17 . 115.7(3) yes
C104 . C102 . O17 . 124.6(3) yes
C102 . C104 . C103 . 120.0(3) yes
C102 . C104 . H1041 . 119.6 no
C103 . C104 . H1041 . 120.4 no
C104 . C103 . C101 . 121.0(3) yes
C104 . C103 . H1031 . 119.7 no
C101 . C103 . H1031 . 119.3 no
O17 . C99 . H992 . 108.8 no
O17 . C99 . H991 . 109.8 no
H992 . C99 . H991 . 109.2 no
O17 . C99 . H993 . 110.3 no
H992 . C99 . H993 . 110.1 no
H991 . C99 . H993 . 108.6 no
C9 . C8 . C13 . 118.0(3) yes
C9 . C8 . P1 . 121.3(3) yes
C13 . C8 . P1 . 120.7(3) yes
C8 . C9 . C10 . 121.8(3) yes
C8 . C9 . H91 . 118.4 no
C10 . C9 . H91 . 119.8 no
C9 . C10 . C11 . 119.3(3) yes
C9 . C10 . H101 . 119.6 no
C11 . C10 . H101 . 121.1 no
C10 . C11 . C12 . 120.0(3) yes
C10 . C11 . O16 . 124.8(3) yes
C12 . C11 . O16 . 115.2(3) yes
C11 . C12 . C13 . 120.3(3) yes
C11 . C12 . H121 . 119.4 no
C13 . C12 . H121 . 120.3 no
C8 . C13 . C12 . 120.6(3) yes
C8 . C13 . H131 . 118.9 no
C12 . C13 . H131 . 120.6 no
O16 . C14 . H141 . 109.5 no
O16 . C14 . H143 . 109.7 no
H141 . C14 . H143 . 109.4 no
O16 . C14 . H142 . 109.1 no
H141 . C14 . H142 . 109.0 no
H143 . C14 . H142 . 110.2 no
C16 . C15 . C20 . 117.8(3) yes
C16 . C15 . P2 . 122.6(3) yes
C20 . C15 . P2 . 119.4(3) yes
C15 . C16 . C17 . 121.3(3) yes
C15 . C16 . H161 . 119.3 no
C17 . C16 . H161 . 119.4 no
C16 . C17 . C18 . 119.7(3) yes
C16 . C17 . H171 . 120.4 no
C18 . C17 . H171 . 119.9 no
C17 . C18 . C19 . 120.2(3) yes
C17 . C18 . O18 . 124.8(3) yes
C19 . C18 . O18 . 114.9(3) yes
C18 . C19 . C20 . 119.9(3) yes
C18 . C19 . H191 . 119.9 no
C20 . C19 . H191 . 120.2 no
C15 . C20 . C19 . 121.1(3) yes
C15 . C20 . H201 . 119.1 no
C19 . C20 . H201 . 119.8 no
O18 . C21 . H213 . 109.0 no
O18 . C21 . H212 . 109.5 no
H213 . C21 . H212 . 110.5 no
O18 . C21 . H211 . 108.1 no
H213 . C21 . H211 . 109.9 no
H212 . C21 . H211 . 109.9 no
C23 . C22 . C27 . 117.9(3) yes
C23 . C22 . P2 . 122.3(3) yes
C27 . C22 . P2 . 119.5(3) yes
C22 . C23 . C24 . 121.5(3) yes
C22 . C23 . H231 . 118.4 no
C24 . C23 . H231 . 120.2 no
C23 . C24 . C25 . 119.7(3) yes
C23 . C24 . H241 . 119.9 no
C25 . C24 . H241 . 120.5 no
C24 . C25 . C26 . 119.6(3) yes
C24 . C25 . O24 . 124.8(3) yes
C26 . C25 . O24 . 115.6(3) yes
C25 . C26 . C27 . 120.3(3) yes
C25 . C26 . H261 . 119.4 no
C27 . C26 . H261 . 120.3 no
C22 . C27 . C26 . 121.1(3) yes
C22 . C27 . H271 . 119.0 no
C26 . C27 . H271 . 119.9 no
O24 . C28 . H282 . 106.9 no
O24 . C28 . H281 . 109.8 no
H282 . C28 . H281 . 110.4 no
O24 . C28 . H283 . 110.2 no
H282 . C28 . H283 . 109.4 no
H281 . C28 . H283 . 110.1 no
C30 . C29 . C34 . 118.2(3) yes
C30 . C29 . P3 . 122.6(3) yes
C34 . C29 . P3 . 118.9(3) yes
C29 . C30 . C31 . 121.4(3) yes
C29 . C30 . H301 . 117.4 no
C31 . C30 . H301 . 121.1 no
C30 . C31 . C32 . 119.9(3) yes
C30 . C31 . H311 . 120.5 no
C32 . C31 . H311 . 119.5 no
C31 . C32 . C33 . 119.4(4) yes
C31 . C32 . O15 . 125.1(3) yes
C33 . C32 . O15 . 115.5(3) yes
C32 . C33 . C34 . 120.4(4) yes
C32 . C33 . H331 . 119.0 no
C34 . C33 . H331 . 120.5 no
C29 . C34 . C33 . 120.6(4) yes
C29 . C34 . H341 . 119.0 no
C33 . C34 . H341 . 120.4 no
O15 . C35 . H351 . 109.5 no
O15 . C35 . H352 . 110.0 no
H351 . C35 . H352 . 108.8 no
O15 . C35 . H353 . 110.0 no
H351 . C35 . H353 . 108.8 no
H352 . C35 . H353 . 109.8 no
C37 . C36 . C41 . 117.7(3) yes
C37 . C36 . P3 . 121.2(3) yes
C41 . C36 . P3 . 121.0(3) yes
C36 . C37 . C38 . 122.0(3) yes
C36 . C37 . H371 . 119.4 no
C38 . C37 . H371 . 118.6 no
C37 . C38 . C39 . 119.1(4) yes
C37 . C38 . H381 . 119.5 no
C39 . C38 . H381 . 121.4 no
C38 . C39 . C40 . 119.9(4) yes
C38 . C39 . O25 . 124.2(4) yes
C40 . C39 . O25 . 115.9(4) yes
C39 . C40 . C41 . 120.5(4) yes
C39 . C40 . H401 . 119.1 no
C41 . C40 . H401 . 120.4 no
C36 . C41 . C40 . 120.8(4) yes
C36 . C41 . H411 . 119.6 no
C40 . C41 . H411 . 119.7 no
O25 . C42 . H421 . 108.3 no
O25 . C42 . H423 . 109.6 no
H421 . C42 . H423 . 109.8 no
O25 . C42 . H422 . 109.3 no
H421 . C42 . H422 . 109.6 no
H423 . C42 . H422 . 110.2 no
C44 . C43 . C48 . 117.7(3) yes
C44 . C43 . P4 . 118.3(3) yes
C48 . C43 . P4 . 123.9(3) yes
C43 . C44 . C45 . 121.6(4) yes
C43 . C44 . H441 . 119.6 no
C45 . C44 . H441 . 118.8 no
C44 . C45 . C46 . 120.1(4) yes
C44 . C45 . H451 . 120.5 no
C46 . C45 . H451 . 119.4 no
C45 . C46 . C47 . 119.6(4) yes
C45 . C46 . O22 . 115.5(4) yes
C47 . C46 . O22 . 124.9(4) yes
C46 . C47 . C48 . 119.8(4) yes
C46 . C47 . H471 . 119.9 no
C48 . C47 . H471 . 120.3 no
C47 . C48 . C43 . 121.2(4) yes
C47 . C48 . H481 . 119.7 no
C43 . C48 . H481 . 119.0 no
O22 . C49 . H493 . 108.2 no
O22 . C49 . H492 . 109.1 no
H493 . C49 . H492 . 110.3 no
O22 . C49 . H491 . 108.1 no
H493 . C49 . H491 . 110.4 no
H492 . C49 . H491 . 110.7 no
C51 . C50 . C55 . 118.2(4) yes
C51 . C50 . P4 . 120.6(3) yes
C55 . C50 . P4 . 121.2(3) yes
C50 . C51 . C52 . 122.1(4) yes
C50 . C51 . H511 . 118.3 no
C52 . C51 . H511 . 119.6 no
C51 . C52 . C53 . 119.1(4) yes
C51 . C52 . H521 . 120.3 no
C53 . C52 . H521 . 120.6 no
C52 . C53 . C54 . 119.7(4) yes
C52 . C53 . O21 . 124.7(4) yes
C54 . C53 . O21 . 115.6(4) yes
C53 . C54 . C55 . 120.7(4) yes
C53 . C54 . H541 . 119.3 no
C55 . C54 . H541 . 120.0 no
C54 . C55 . C50 . 120.2(4) yes
C54 . C55 . H551 . 120.0 no
C50 . C55 . H551 . 119.7 no
O21 . C56 . H562 . 108.5 no
O21 . C56 . H561 . 110.1 no
H562 . C56 . H561 . 109.4 no
O21 . C56 . H563 . 109.2 no
H562 . C56 . H563 . 109.0 no
H561 . C56 . H563 . 110.7 no
C58 . C57 . C62 . 116.9(4) yes
C58 . C57 . P5 . 118.5(3) yes
C62 . C57 . P5 . 124.6(3) yes
C57 . C58 . C59 . 121.7(4) yes
C57 . C58 . H581 . 118.8 no
C59 . C58 . H581 . 119.5 no
C58 . C59 . C60 . 120.4(4) yes
C58 . C59 . H591 . 120.3 no
C60 . C59 . H591 . 119.3 no
C59 . C60 . C61 . 119.3(4) yes
C59 . C60 . O20 . 115.9(4) yes
C61 . C60 . O20 . 124.8(4) yes
C60 . C61 . C62 . 120.1(4) yes
C60 . C61 . H611 . 119.9 no
C62 . C61 . H611 . 120.0 no
C61 . C62 . C57 . 121.6(4) yes
C61 . C62 . H621 . 119.9 no
C57 . C62 . H621 . 118.5 no
O20 . C63 . H631 . 108.9 no
O20 . C63 . H633 . 108.6 no
H631 . C63 . H633 . 110.5 no
O20 . C63 . H632 . 108.4 no
H631 . C63 . H632 . 110.3 no
H633 . C63 . H632 . 110.1 no
C65 . C64 . C69 . 117.8(4) yes
C65 . C64 . P5 . 121.7(3) yes
C69 . C64 . P5 . 120.4(3) yes
C64 . C65 . C66 . 120.6(5) yes
C64 . C65 . H651 . 119.0 no
C66 . C65 . H651 . 120.3 no
C65 . C66 . C67 . 118.5(5) yes
C65 . C66 . H661 . 119.7 no
C67 . C66 . H661 . 121.8 no
C66 . C67 . C68 . 121.4(5) yes
C66 . C67 . O19 . 126.4(6) yes
C68 . C67 . O19 . 112.0(6) yes
C67 . C68 . C69 . 118.9(5) yes
C67 . C68 . H681 . 119.6 no
C69 . C68 . H681 . 121.5 no
C64 . C69 . C68 . 122.9(5) yes
C64 . C69 . H691 . 118.6 no
C68 . C69 . H691 . 118.5 no
C72 . C71 . C76 . 118.2(3) yes
C72 . C71 . P6 . 122.4(3) yes
C76 . C71 . P6 . 119.3(3) yes
C71 . C72 . C73 . 120.9(4) yes
C71 . C72 . H721 . 119.2 no
C73 . C72 . H721 . 119.9 no
C72 . C73 . C74 . 120.0(4) yes
C72 . C73 . H731 . 121.1 no
C74 . C73 . H731 . 118.9 no
C73 . C74 . C75 . 119.9(4) yes
C73 . C74 . O23 . 115.9(4) yes
C75 . C74 . O23 . 124.2(4) yes
C74 . C75 . C76 . 119.8(4) yes
C74 . C75 . H751 . 120.2 no
C76 . C75 . H751 . 120.0 no
C71 . C76 . C75 . 121.1(4) yes
C71 . C76 . H761 . 118.8 no
C75 . C76 . H761 . 120.1 no
O23 . C77 . H772 . 108.8 no
O23 . C77 . H771 . 110.5 no
H772 . C77 . H771 . 109.9 no
O23 . C77 . H773 . 109.0 no
H772 . C77 . H773 . 109.4 no
H771 . C77 . H773 . 109.2 no
C79 . C78 . C83 . 117.7(3) yes
C79 . C78 . P6 . 120.4(3) yes
C83 . C78 . P6 . 121.8(3) yes
C78 . C79 . C80 . 120.8(4) yes
C78 . C79 . H791 . 118.8 no
C80 . C79 . H791 . 120.4 no
C79 . C80 . C81 . 120.4(4) yes
C79 . C80 . H801 . 120.8 no
C81 . C80 . H801 . 118.8 no
C80 . C81 . C82 . 120.1(4) yes
C80 . C81 . O14 . 115.4(4) yes
C82 . C81 . O14 . 124.4(4) yes
C81 . C82 . C83 . 119.2(4) yes
C81 . C82 . H821 . 120.2 no
C83 . C82 . H821 . 120.6 no
C78 . C83 . C82 . 121.8(4) yes
C78 . C83 . H831 . 118.7 no
C82 . C83 . H831 . 119.5 no
O14 . C84 . H841 . 107.2 no
O14 . C84 . H843 . 110.8 no
H841 . C84 . H843 . 109.9 no
O14 . C84 . H842 . 109.3 no
H841 . C84 . H842 . 109.3 no
H843 . C84 . H842 . 110.3 no
C101 . P1 . C8 . 108.37(15) yes
C101 . P1 . O10 . 108.34(14) yes
C8 . P1 . O10 . 109.22(15) yes
C101 . P1 . O11 . 106.95(14) yes
C8 . P1 . O11 . 109.14(14) yes
O10 . P1 . O11 . 114.64(13) yes
C101 . P1 . Zn1 . 132.46(11) yes
C8 . P1 . Zn1 . 102.93(10) yes
O10 . P1 . Zn1 . 93.53(8) yes
C101 . P1 . Zn3 . 134.86(11) yes
C8 . P1 . Zn3 . 106.81(11) yes
O11 . P1 . Zn3 . 86.93(9) yes
Zn1 . P1 . Zn3 . 62.701(18) yes
C22 . P2 . C15 . 109.94(16) yes
C22 . P2 . O4 . 105.78(14) yes
C15 . P2 . O4 . 110.50(15) yes
C22 . P2 . O5 . 109.81(15) yes
C15 . P2 . O5 . 105.50(15) yes
O4 . P2 . O5 . 115.32(13) yes
C22 . P2 . Zn1 . 128.61(11) yes
C15 . P2 . Zn1 . 110.24(11) yes
O5 . P2 . Zn1 . 88.68(9) yes
C22 . P2 . Zn2 . 115.48(11) yes
C15 . P2 . Zn2 . 123.22(12) yes
O4 . P2 . Zn2 . 88.29(9) yes
Zn1 . P2 . Zn2 . 63.619(19) yes
C29 . P3 . C36 . 108.70(16) yes
C29 . P3 . O2 . 109.95(14) yes
C36 . P3 . O2 . 109.36(14) yes
C29 . P3 . O3 . 106.24(15) yes
C36 . P3 . O3 . 108.05(16) yes
O2 . P3 . O3 . 114.36(13) yes
C29 . P3 . Zn1 . 138.38(11) yes
C36 . P3 . Zn1 . 103.64(11) yes
O3 . P3 . Zn1 . 87.39(9) yes
C29 . P3 . Zn4 . 125.75(11) yes
C36 . P3 . Zn4 . 110.10(11) yes
O2 . P3 . Zn4 . 91.09(9) yes
Zn1 . P3 . Zn4 . 62.440(19) yes
C43 . P4 . C50 . 109.04(16) yes
C43 . P4 . O6 . 107.91(15) yes
C50 . P4 . O6 . 109.39(16) yes
C43 . P4 . O7 . 107.15(15) yes
C50 . P4 . O7 . 108.77(15) yes
O6 . P4 . O7 . 114.46(13) yes
C43 . P4 . Zn2 . 130.11(12) yes
C50 . P4 . Zn2 . 106.08(11) yes
O6 . P4 . Zn2 . 92.17(9) yes
C43 . P4 . Zn4 . 132.06(12) yes
C50 . P4 . Zn4 . 109.65(11) yes
O7 . P4 . Zn4 . 85.89(9) yes
Zn2 . P4 . Zn4 . 61.516(18) yes
C57 . P5 . C64 . 109.73(16) yes
C57 . P5 . O12 . 108.40(15) yes
C64 . P5 . O12 . 108.43(17) yes
C57 . P5 . O13 . 106.60(15) yes
C64 . P5 . O13 . 109.07(16) yes
O12 . P5 . O13 . 114.54(14) yes
C57 . P5 . Zn2 . 132.13(11) yes
C64 . P5 . Zn2 . 107.75(12) yes
O13 . P5 . Zn2 . 87.80(9) yes
C57 . P5 . Zn3 . 127.37(12) yes
C64 . P5 . Zn3 . 109.33(12) yes
O12 . P5 . Zn3 . 90.94(10) yes
Zn2 . P5 . Zn3 . 62.507(19) yes
C78 . P6 . C71 . 108.40(16) yes
C78 . P6 . O8 . 109.95(15) yes
C71 . P6 . O8 . 105.25(15) yes
C78 . P6 . O9 . 106.60(15) yes
C71 . P6 . O9 . 111.06(15) yes
O8 . P6 . O9 . 115.45(13) yes
C78 . P6 . Zn3 . 126.09(12) yes
C71 . P6 . Zn3 . 115.27(12) yes
O8 . P6 . Zn3 . 87.81(9) yes
C78 . P6 . Zn4 . 113.24(11) yes
C71 . P6 . Zn4 . 125.60(12) yes
O9 . P6 . Zn4 . 89.01(9) yes
Zn3 . P6 . Zn4 . 63.120(19) yes
Zn1 . O1 . Zn2 . 111.62(10) yes
Zn1 . O1 . Zn3 . 108.68(9) yes
Zn2 . O1 . Zn3 . 109.65(10) yes
Zn1 . O1 . Zn4 . 108.73(10) yes
Zn2 . O1 . Zn4 . 106.92(9) yes
Zn3 . O1 . Zn4 . 111.24(10) yes
P3 . O2 . Zn1 . 123.12(13) yes
P3 . O3 . Zn4 . 135.60(15) yes
P2 . O4 . Zn1 . 128.80(14) yes
P2 . O5 . Zn2 . 131.22(14) yes
P4 . O6 . Zn4 . 124.67(14) yes
P4 . O7 . Zn2 . 133.50(14) yes
P6 . O8 . Zn4 . 130.94(14) yes
P6 . O9 . Zn3 . 129.59(14) yes
P1 . O10 . Zn3 . 123.98(13) yes
P1 . O11 . Zn1 . 131.93(14) yes
P5 . O12 . Zn2 . 127.31(14) yes
P5 . O13 . Zn3 . 133.89(15) yes
C84 . O14 . C81 . 118.4(4) yes
C35 . O15 . C32 . 118.1(3) yes
C14 . O16 . C11 . 117.5(3) yes
C99 . O17 . C102 . 117.3(3) yes
C21 . O18 . C18 . 117.2(3) yes
C67 . O19 . C70 . 111.4(7) yes
C63 . O20 . C60 . 118.2(3) yes
C56 . O21 . C53 . 117.4(4) yes
C49 . O22 . C46 . 117.1(4) yes
C77 . O23 . C74 . 116.6(4) yes
C28 . O24 . C25 . 117.1(3) yes
C42 . O25 . C39 . 117.2(4) yes
O1 . Zn1 . O2 . 115.69(9) yes
O1 . Zn1 . O11 . 110.08(9) yes
O2 . Zn1 . O11 . 105.08(9) yes
O1 . Zn1 . O4 . 110.76(9) yes
O2 . Zn1 . O4 . 108.02(10) yes
O11 . Zn1 . O4 . 106.71(9) yes
O1 . Zn1 . P3 . 95.75(6) yes
O11 . Zn1 . P3 . 127.67(7) yes
O4 . Zn1 . P3 . 105.09(7) yes
O1 . Zn1 . P2 . 92.60(6) yes
O2 . Zn1 . P2 . 129.39(7) yes
O11 . Zn1 . P2 . 102.67(7) yes
P3 . Zn1 . P2 . 121.29(3) yes
O1 . Zn1 . P1 . 92.75(6) yes
O2 . Zn1 . P1 . 104.00(7) yes
O4 . Zn1 . P1 . 125.41(7) yes
P3 . Zn1 . P1 . 121.23(3) yes
O2 . Zn1 . Zn2 . 136.96(7) yes
O11 . Zn1 . Zn2 . 114.16(7) yes
O4 . Zn1 . Zn2 . 77.55(7) yes
P3 . Zn1 . Zn2 . 112.55(2) yes
O2 . Zn1 . Zn3 . 117.24(7) yes
O11 . Zn1 . Zn3 . 75.97(7) yes
O4 . Zn1 . Zn3 . 132.35(7) yes
P3 . Zn1 . Zn3 . 109.79(2) yes
O2 . Zn1 . Zn4 . 82.00(7) yes
O11 . Zn1 . Zn4 . 133.48(7) yes
O4 . Zn1 . Zn4 . 114.64(7) yes
P3 . Zn1 . Zn4 . 60.421(19) yes
P2 . Zn1 . P1 . 116.21(2) yes
P2 . Zn1 . Zn2 . 58.472(18) yes
P1 . Zn1 . Zn2 . 106.398(19) yes
P2 . Zn1 . Zn3 . 110.08(2) yes
P1 . Zn1 . Zn3 . 57.348(18) yes
Zn2 . Zn1 . Zn3 . 59.680(11) yes
P2 . Zn1 . Zn4 . 107.43(2) yes
P1 . Zn1 . Zn4 . 112.64(2) yes
Zn2 . Zn1 . Zn4 . 58.478(11) yes
Zn3 . Zn1 . Zn4 . 60.831(11) yes
Zn1 . Zn2 . O12 . 135.06(7) yes
O1 . Zn2 . O12 . 116.01(9) yes
Zn1 . Zn2 . O7 . 118.26(8) yes
O1 . Zn2 . O7 . 112.15(9) yes
O12 . Zn2 . O7 . 103.67(10) yes
Zn1 . Zn2 . O5 . 77.24(7) yes
O1 . Zn2 . O5 . 111.10(9) yes
O12 . Zn2 . O5 . 108.14(10) yes
O7 . Zn2 . O5 . 104.96(10) yes
Zn1 . Zn2 . P5 . 112.56(2) yes
O1 . Zn2 . P5 . 94.90(6) yes
O7 . Zn2 . P5 . 122.39(8) yes
O5 . Zn2 . P5 . 111.14(7) yes
Zn1 . Zn2 . P2 . 57.910(18) yes
O1 . Zn2 . P2 . 92.15(6) yes
O12 . Zn2 . P2 . 127.27(8) yes
O7 . Zn2 . P2 . 105.16(8) yes
Zn1 . Zn2 . P4 . 108.28(2) yes
O1 . Zn2 . P4 . 93.97(6) yes
O12 . Zn2 . P4 . 105.83(8) yes
O5 . Zn2 . P4 . 121.66(7) yes
Zn1 . Zn2 . Zn3 . 59.241(11) yes
O12 . Zn2 . Zn3 . 81.57(7) yes
O7 . Zn2 . Zn3 . 131.38(7) yes
O5 . Zn2 . Zn3 . 119.40(7) yes
Zn1 . Zn2 . Zn4 . 59.724(11) yes
O12 . Zn2 . Zn4 . 121.26(8) yes
O7 . Zn2 . Zn4 . 76.29(7) yes
O5 . Zn2 . Zn4 . 129.01(7) yes
P5 . Zn2 . P2 . 124.30(3) yes
P5 . Zn2 . P4 . 118.31(3) yes
P2 . Zn2 . P4 . 116.16(3) yes
P5 . Zn2 . Zn3 . 59.814(19) yes
P2 . Zn2 . Zn3 . 109.22(2) yes
P4 . Zn2 . Zn3 . 111.33(2) yes
P5 . Zn2 . Zn4 . 109.87(2) yes
P2 . Zn2 . Zn4 . 108.00(2) yes
P4 . Zn2 . Zn4 . 57.555(18) yes
Zn3 . Zn2 . Zn4 . 61.105(11) yes
Zn1 . Zn3 . Zn2 . 61.079(11) yes
Zn1 . Zn3 . O10 . 83.38(7) yes
Zn2 . Zn3 . O10 . 122.76(7) yes
O1 . Zn3 . O10 . 118.17(9) yes
Zn1 . Zn3 . O9 . 116.71(7) yes
Zn2 . Zn3 . O9 . 131.37(7) yes
O1 . Zn3 . O9 . 111.81(9) yes
O10 . Zn3 . O9 . 103.75(10) yes
Zn1 . Zn3 . O13 . 131.67(7) yes
Zn2 . Zn3 . O13 . 77.23(7) yes
O1 . Zn3 . O13 . 111.99(9) yes
O10 . Zn3 . O13 . 101.42(10) yes
O9 . Zn3 . O13 . 108.78(11) yes
Zn1 . Zn3 . P1 . 59.950(18) yes
Zn2 . Zn3 . P1 . 109.64(2) yes
O1 . Zn3 . P1 . 95.51(6) yes
O9 . Zn3 . P1 . 107.57(7) yes
Zn1 . Zn3 . P6 . 107.62(2) yes
Zn2 . Zn3 . P6 . 109.50(2) yes
O1 . Zn3 . P6 . 92.72(6) yes
O10 . Zn3 . P6 . 124.04(7) yes
Zn1 . Zn3 . P5 . 112.30(2) yes
Zn2 . Zn3 . P5 . 57.679(18) yes
O1 . Zn3 . P5 . 92.81(6) yes
O10 . Zn3 . P5 . 107.13(7) yes
O9 . Zn3 . P5 . 124.03(8) yes
Zn1 . Zn3 . Zn4 . 59.494(11) yes
Zn2 . Zn3 . Zn4 . 58.506(11) yes
O10 . Zn3 . Zn4 . 137.40(7) yes
O9 . Zn3 . Zn4 . 78.41(7) yes
O13 . Zn3 . P1 . 120.60(8) yes
O13 . Zn3 . P6 . 108.59(8) yes
P1 . Zn3 . P6 . 121.98(3) yes
P1 . Zn3 . P5 . 119.54(3) yes
P6 . Zn3 . P5 . 117.24(3) yes
O13 . Zn3 . Zn4 . 118.40(7) yes
P1 . Zn3 . Zn4 . 113.77(2) yes
P6 . Zn3 . Zn4 . 58.474(18) yes
P5 . Zn3 . Zn4 . 105.996(19) yes
Zn2 . Zn4 . Zn1 . 61.798(11) yes
Zn2 . Zn4 . Zn3 . 60.389(11) yes
Zn1 . Zn4 . Zn3 . 59.675(11) yes
Zn2 . Zn4 . O6 . 84.34(7) yes
Zn1 . Zn4 . O6 . 127.13(8) yes
Zn3 . Zn4 . O6 . 136.17(7) yes
O1 . Zn4 . O6 . 120.67(9) yes
Zn2 . Zn4 . P4 . 60.929(19) yes
Zn1 . Zn4 . P4 . 112.81(2) yes
Zn3 . Zn4 . P4 . 113.62(2) yes
O1 . Zn4 . P4 . 97.57(6) yes
Zn2 . Zn4 . O8 . 120.40(8) yes
Zn1 . Zn4 . O8 . 128.97(7) yes
Zn3 . Zn4 . O8 . 77.54(7) yes
O1 . Zn4 . O8 . 111.73(9) yes
O6 . Zn4 . O8 . 102.59(10) yes
Zn2 . Zn4 . O3 . 130.04(7) yes
Zn1 . Zn4 . O3 . 76.44(7) yes
Zn3 . Zn4 . O3 . 120.32(7) yes
O1 . Zn4 . O3 . 111.96(9) yes
O6 . Zn4 . O3 . 101.90(10) yes
Zn2 . Zn4 . P6 . 111.07(2) yes
Zn1 . Zn4 . P6 . 107.71(2) yes
Zn3 . Zn4 . P6 . 58.406(18) yes
O1 . Zn4 . P6 . 92.83(6) yes
O6 . Zn4 . P6 . 122.52(8) yes
Zn2 . Zn4 . P3 . 112.60(2) yes
Zn1 . Zn4 . P3 . 57.139(18) yes
Zn3 . Zn4 . P3 . 106.198(19) yes
O1 . Zn4 . P3 . 92.81(6) yes
O6 . Zn4 . P3 . 111.30(8) yes
P4 . Zn4 . O8 . 108.86(8) yes
P4 . Zn4 . O3 . 119.96(8) yes
O8 . Zn4 . O3 . 106.64(11) yes
P4 . Zn4 . P6 . 123.31(3) yes
O3 . Zn4 . P6 . 106.65(8) yes
P4 . Zn4 . P3 . 122.84(3) yes
O8 . Zn4 . P3 . 118.72(8) yes
O3 . Zn4 . P3 . 19.36(7) yes
P6 . Zn4 . P3 . 111.99(3) yes
O19 . C70 . H701 . 101.6 no
O19 . C70 . H702 . 110.9 no
H701 . C70 . H702 . 111.3 no
O19 . C70 . H703 . 111.7 no
H701 . C70 . H703 . 111.1 no
H702 . C70 . H703 . 109.9 no

loop_
_geom_bond_atom_site_label_1
_geom_bond_site_symmetry_1
_geom_bond_atom_site_label_2
_geom_bond_site_symmetry_2
_geom_bond_distance
_geom_bond_publ_flag
C92 . C93 . 1.402(9) yes
C92 . C97 . 1.355(9) yes
C92 . H921 . 0.943 no
C93 . C94 . 1.375(8) yes
C93 . H931 . 0.946 no
C94 . C95 . 1.399(8) yes
C94 . H941 . 0.944 no
C95 . C96 . 1.352(8) yes
C95 . C98 . 1.492(9) yes
C96 . C97 . 1.367(9) yes
C96 . H961 . 0.948 no
C97 . H971 . 0.952 no
C98 . H982 . 0.963 no
C98 . H981 . 0.962 no
C98 . H983 . 0.981 no
C85 . C86 . 1.499(8) yes
C85 . H852 . 0.966 no
C85 . H851 . 0.976 no
C85 . H853 . 0.971 no
C86 . C87 . 1.395(8) yes
C86 . C91 . 1.380(7) yes
C87 . C88 . 1.401(10) yes
C87 . H871 . 0.946 no
C88 . C89 . 1.392(11) yes
C88 . H881 . 0.937 no
C89 . C90 . 1.343(11) yes
C89 . H891 . 0.937 no
C90 . C91 . 1.353(9) yes
C90 . H901 . 0.949 no
C91 . H911 . 0.940 no
C101 . C100 . 1.393(5) yes
C101 . C103 . 1.384(5) yes
C101 . P1 . 1.797(3) yes
C100 . C105 . 1.372(5) yes
C100 . H1001 . 0.944 no
C105 . C102 . 1.390(5) yes
C105 . H1051 . 0.946 no
C102 . C104 . 1.378(5) yes
C102 . O17 . 1.366(4) yes
C104 . C103 . 1.390(5) yes
C104 . H1041 . 0.939 no
C103 . H1031 . 0.947 no
C99 . O17 . 1.430(5) yes
C99 . H992 . 0.954 no
C99 . H991 . 0.963 no
C99 . H993 . 0.968 no
C8 . C9 . 1.388(4) yes
C8 . C13 . 1.395(5) yes
C8 . P1 . 1.788(3) yes
C9 . C10 . 1.380(5) yes
C9 . H91 . 0.948 no
C10 . C11 . 1.379(5) yes
C10 . H101 . 0.931 no
C11 . C12 . 1.387(5) yes
C11 . O16 . 1.362(4) yes
C12 . C13 . 1.377(5) yes
C12 . H121 . 0.943 no
C13 . H131 . 0.944 no
C14 . O16 . 1.429(4) yes
C14 . H141 . 0.963 no
C14 . H143 . 0.964 no
C14 . H142 . 0.968 no
C15 . C16 . 1.399(5) yes
C15 . C20 . 1.398(5) yes
C15 . P2 . 1.788(3) yes
C16 . C17 . 1.388(5) yes
C16 . H161 . 0.952 no
C17 . C18 . 1.379(5) yes
C17 . H171 . 0.933 no
C18 . C19 . 1.389(5) yes
C18 . O18 . 1.364(4) yes
C19 . C20 . 1.382(5) yes
C19 . H191 . 0.965 no
C20 . H201 . 0.940 no
C21 . O18 . 1.433(5) yes
C21 . H213 . 0.955 no
C21 . H212 . 0.962 no
C21 . H211 . 0.966 no
C22 . C23 . 1.387(5) yes
C22 . C27 . 1.388(5) yes
C22 . P2 . 1.794(3) yes
C23 . C24 . 1.387(5) yes
C23 . H231 . 0.939 no
C24 . C25 . 1.374(5) yes
C24 . H241 . 0.943 no
C25 . C26 . 1.389(5) yes
C25 . O24 . 1.366(4) yes
C26 . C27 . 1.373(5) yes
C26 . H261 . 0.948 no
C27 . H271 . 0.942 no
C28 . O24 . 1.438(4) yes
C28 . H282 . 0.963 no
C28 . H281 . 0.966 no
C28 . H283 . 0.959 no
C29 . C30 . 1.374(5) yes
C29 . C34 . 1.386(5) yes
C29 . P3 . 1.796(3) yes
C30 . C31 . 1.391(5) yes
C30 . H301 . 0.938 no
C31 . C32 . 1.359(5) yes
C31 . H311 . 0.933 no
C32 . C33 . 1.391(5) yes
C32 . O15 . 1.366(4) yes
C33 . C34 . 1.377(5) yes
C33 . H331 . 0.949 no
C34 . H341 . 0.954 no
C35 . O15 . 1.425(5) yes
C35 . H351 . 0.958 no
C35 . H352 . 0.963 no
C35 . H353 . 0.972 no
C36 . C37 . 1.387(5) yes
C36 . C41 . 1.392(5) yes
C36 . P3 . 1.785(3) yes
C37 . C38 . 1.376(5) yes
C37 . H371 . 0.930 no
C38 . C39 . 1.381(5) yes
C38 . H381 . 0.930 no
C39 . C40 . 1.382(6) yes
C39 . O25 . 1.362(4) yes
C40 . C41 . 1.370(5) yes
C40 . H401 . 0.948 no
C41 . H411 . 0.954 no
C42 . O25 . 1.426(6) yes
C42 . H421 . 0.959 no
C42 . H423 . 0.962 no
C42 . H422 . 0.960 no
C43 . C44 . 1.381(5) yes
C43 . C48 . 1.381(5) yes
C43 . P4 . 1.797(3) yes
C44 . C45 . 1.370(5) yes
C44 . H441 . 0.940 no
C45 . C46 . 1.382(6) yes
C45 . H451 . 0.948 no
C46 . C47 . 1.366(6) yes
C46 . O22 . 1.368(4) yes
C47 . C48 . 1.392(5) yes
C47 . H471 . 0.934 no
C48 . H481 . 0.937 no
C49 . O22 . 1.425(5) yes
C49 . H493 . 0.960 no
C49 . H492 . 0.961 no
C49 . H491 . 0.965 no
C50 . C51 . 1.384(5) yes
C50 . C55 . 1.372(5) yes
C50 . P4 . 1.792(4) yes
C51 . C52 . 1.377(5) yes
C51 . H511 . 0.940 no
C52 . C53 . 1.369(6) yes
C52 . H521 . 0.939 no
C53 . C54 . 1.382(6) yes
C53 . O21 . 1.362(5) yes
C54 . C55 . 1.383(6) yes
C54 . H541 . 0.936 no
C55 . H551 . 0.941 no
C56 . O21 . 1.437(5) yes
C56 . H562 . 0.956 no
C56 . H561 . 0.973 no
C56 . H563 . 0.967 no
C57 . C58 . 1.382(5) yes
C57 . C62 . 1.369(5) yes
C57 . P5 . 1.790(4) yes
C58 . C59 . 1.373(6) yes
C58 . H581 . 0.939 no
C59 . C60 . 1.366(5) yes
C59 . H591 . 0.951 no
C60 . C61 . 1.358(6) yes
C60 . O20 . 1.369(4) yes
C61 . C62 . 1.393(6) yes
C61 . H611 . 0.928 no
C62 . H621 . 0.941 no
C63 . O20 . 1.433(5) yes
C63 . H631 . 0.965 no
C63 . H633 . 0.953 no
C63 . H632 . 0.970 no
C64 . C65 . 1.368(5) yes
C64 . C69 . 1.389(6) yes
C64 . P5 . 1.786(4) yes
C65 . C66 . 1.398(6) yes
C65 . H651 . 0.949 no
C66 . C67 . 1.382(8) yes
C66 . H661 . 0.931 no
C67 . C68 . 1.356(8) yes
C67 . O19 . 1.407(6) yes
C68 . C69 . 1.345(7) yes
C68 . H681 . 0.944 no
C69 . H691 . 0.944 no
C71 . C72 . 1.390(5) yes
C71 . C76 . 1.389(5) yes
C71 . P6 . 1.789(4) yes
C72 . C73 . 1.374(5) yes
C72 . H721 . 0.941 no
C73 . C74 . 1.394(6) yes
C73 . H731 . 0.944 no
C74 . C75 . 1.368(6) yes
C74 . O23 . 1.364(5) yes
C75 . C76 . 1.384(6) yes
C75 . H751 . 0.941 no
C76 . H761 . 0.942 no
C77 . O23 . 1.426(6) yes
C77 . H772 . 0.976 no
C77 . H771 . 0.975 no
C77 . H773 . 0.985 no
C78 . C79 . 1.390(5) yes
C78 . C83 . 1.394(5) yes
C78 . P6 . 1.790(4) yes
C79 . C80 . 1.383(5) yes
C79 . H791 . 0.940 no
C80 . C81 . 1.375(5) yes
C80 . H801 . 0.939 no
C81 . C82 . 1.383(5) yes
C81 . O14 . 1.368(5) yes
C82 . C83 . 1.380(5) yes
C82 . H821 . 0.939 no
C83 . H831 . 0.942 no
C84 . O14 . 1.404(5) yes
C84 . H841 . 0.978 no
C84 . H843 . 0.991 no
C84 . H842 . 0.974 no
P1 . O10 . 1.516(2) yes
P1 . O11 . 1.510(2) yes
P1 . Zn1 . 3.1535(9) yes
P1 . Zn3 . 3.0674(9) yes
P2 . O4 . 1.518(2) yes
P2 . O5 . 1.510(2) yes
P2 . Zn1 . 3.1184(9) yes
P2 . Zn2 . 3.1375(9) yes
P3 . O2 . 1.513(2) yes
P3 . O3 . 1.502(2) yes
P3 . Zn1 . 3.0617(9) yes
P3 . Zn4 . 3.1699(9) yes
P4 . O6 . 1.512(2) yes
P4 . O7 . 1.510(2) yes
P4 . Zn2 . 3.1716(9) yes
P4 . Zn4 . 3.0624(9) yes
P5 . O12 . 1.512(2) yes
P5 . O13 . 1.511(2) yes
P5 . Zn2 . 3.0981(9) yes
P5 . Zn3 . 3.1690(10) yes
P6 . O8 . 1.512(2) yes
P6 . O9 . 1.515(2) yes
P6 . Zn3 . 3.1274(9) yes
P6 . Zn4 . 3.1297(9) yes
O1 . Zn1 . 1.996(2) yes
O1 . Zn2 . 1.990(2) yes
O1 . Zn3 . 1.988(2) yes
O1 . Zn4 . 1.980(2) yes
O2 . Zn1 . 1.960(2) yes
O3 . Zn4 . 1.917(2) yes
O4 . Zn1 . 1.934(2) yes
O5 . Zn2 . 1.930(2) yes
O6 . Zn4 . 1.938(2) yes
O7 . Zn2 . 1.937(2) yes
O8 . Zn4 . 1.923(2) yes
O9 . Zn3 . 1.936(2) yes
O10 . Zn3 . 1.951(2) yes
O11 . Zn1 . 1.937(2) yes
O12 . Zn2 . 1.939(2) yes
O13 . Zn3 . 1.928(2) yes
O19 . C70 . 1.266(7) yes
Zn1 . Zn2 . 3.2975(5) yes
Zn1 . Zn3 . 3.2374(5) yes
Zn1 . Zn4 . 3.2314(5) yes
Zn2 . Zn3 . 3.2521(5) yes
Zn2 . Zn4 . 3.1895(5) yes
Zn3 . Zn4 . 3.2749(5) yes
C70 . H701 . 0.965 no
C70 . H702 . 0.954 no
C70 . H703 . 0.963 no

loop_
_geom_hbond_atom_site_label_D
_geom_hbond_site_symmetry_D
_geom_hbond_atom_site_label_H
_geom_hbond_site_symmetry_H
_geom_hbond_atom_site_label_A
_geom_hbond_site_symmetry_A
_geom_hbond_angle_DHA
_geom_hbond_distance_DH
_geom_hbond_distance_HA
_geom_hbond_distance_DA
_geom_hbond_publ_flag
C38 . H381 . O15 4_756 147.26(11) 0.930 2.481 3.301(6) yes
